data_4033002
loop_
_publ_author_name
'Kumar, Ritush'
'Asthana, Mrityunjaya'
'Singh, Radhey M.'

_publ_section_title
;
 Pd-Catalyzed One-Pot Stepwise Synthesis of Benzo[b][1,6]naphthyridines
 from 2-Chloroquinoline-3-carbonitriles Using Sulfur and Amines As
 Nucleophiles.
;
_journal_issue 21
_journal_name_full 'The Journal of organic chemistry'
_journal_page_first 11531
_journal_page_last 11542
_journal_paper_doi 10.1021/acs.joc.7b02147
_journal_volume 82
_journal_year 2017
_chemical_formula_moiety 'C25 H18 N2 S'
_chemical_formula_sum 'C25 H18 N2 S'
_chemical_formula_weight 378.47
_chemical_name_common rk
_chemical_name_systematic
;
 ?
;
_space_group_IT_number 14
_symmetry_cell_setting monoclinic
_symmetry_space_group_name_Hall '-P 2ybc'
_symmetry_space_group_name_H-M 'P 1 21/c 1'
_atom_sites_solution_hydrogens geom
_atom_sites_solution_primary direct
_atom_sites_solution_secondary difmap
_audit_creation_method SHELXL-97
_cell_angle_alpha 90.000(5)
_cell_angle_beta 90.000(5)
_cell_angle_gamma 90.000(5)
_cell_formula_units_Z 4
_cell_length_a 10.261(5)
_cell_length_b 10.261(5)
_cell_length_c 18.417(5)
_cell_measurement_reflns_used 938
_cell_measurement_temperature 293(2)
_cell_measurement_theta_max 28.7889
_cell_measurement_theta_min 3.3119
_cell_volume 1939.1(14)
_computing_cell_refinement
;
CrysAlisPro, Agilent Technologies,
Version 1.171.34.49 (release 20-01-2011 CrysAlis171 .NET)
(compiled Jan 20 2011,15:58:25)
;
_computing_data_collection
;
CrysAlisPro, Agilent Technologies,
Version 1.171.34.49 (release 20-01-2011 CrysAlis171 .NET)
(compiled Jan 20 2011,15:58:25)
;
_computing_data_reduction
;
CrysAlisPro, Agilent Technologies,
Version 1.171.34.49 (release 20-01-2011 CrysAlis171 .NET)
(compiled Jan 20 2011,15:58:25)
;
_computing_structure_refinement 'SHELXL-97 (Sheldrick, 2008)'
_diffrn_ambient_temperature 293(2)
_diffrn_detector_area_resol_mean 16.0938
_diffrn_measured_fraction_theta_full 0.950
_diffrn_measured_fraction_theta_max 0.623
_diffrn_measurement_device_type 'Xcalibur, Eos'
_diffrn_measurement_method '\w scans'
_diffrn_radiation_monochromator graphite
_diffrn_radiation_source 'fine-focus sealed tube'
_diffrn_radiation_type MoK\a
_diffrn_radiation_wavelength 0.71073
_diffrn_reflns_av_R_equivalents 0.0161
_diffrn_reflns_av_sigmaI/netI 0.0442
_diffrn_reflns_limit_h_max 13
_diffrn_reflns_limit_h_min -4
_diffrn_reflns_limit_k_max 10
_diffrn_reflns_limit_k_min -12
_diffrn_reflns_limit_l_max 23
_diffrn_reflns_limit_l_min -13
_diffrn_reflns_number 4461
_diffrn_reflns_theta_full 25.00
_diffrn_reflns_theta_max 28.85
_diffrn_reflns_theta_min 3.57
_exptl_absorpt_coefficient_mu 0.179
_exptl_absorpt_correction_T_max 0.880
_exptl_absorpt_correction_T_min 0.815
_exptl_absorpt_correction_type multi-scan
_exptl_crystal_colour yellow
_exptl_crystal_density_diffrn 1.296
_exptl_crystal_density_meas 1.256
_exptl_crystal_density_method 'not measured'
_exptl_crystal_description rectangular
_exptl_crystal_F_000 792
_exptl_crystal_size_max 0.424
_exptl_crystal_size_mid 0.323
_exptl_crystal_size_min 0.242
_refine_diff_density_max 0.248
_refine_diff_density_min -0.187
_refine_diff_density_rms 0.034
_refine_ls_extinction_method none
_refine_ls_goodness_of_fit_ref 0.915
_refine_ls_hydrogen_treatment mixed
_refine_ls_matrix_type full
_refine_ls_number_parameters 253
_refine_ls_number_reflns 3157
_refine_ls_number_restraints 0
_refine_ls_restrained_S_all 0.915
_refine_ls_R_factor_all 0.0887
_refine_ls_R_factor_gt 0.0529
_refine_ls_shift/su_max 0.032
_refine_ls_shift/su_mean 0.004
_refine_ls_structure_factor_coef Fsqd
_refine_ls_weighting_details 'calc w=1/[\s^2^(Fo^2^)+(0.0779P)^2^+0.6537P] where P=(Fo^2^+2Fc^2^)/3'
_refine_ls_weighting_scheme calc
_refine_ls_wR_factor_gt 0.1265
_refine_ls_wR_factor_ref 0.1520
_reflns_number_gt 2094
_reflns_number_total 3157
_reflns_threshold_expression >2\s(I)
_cod_data_source_file jo7b02147_si_002.cif
_cod_data_source_block rk-sch2ph_compound_3a
_cod_depositor_comments 'Adding full bibliography for 4033002--4033004.cif.'
_cod_database_code 4033002

loop_
_symmetry_equiv_pos_as_xyz
'x, y, z'
'-x, y+1/2, -z+1/2'
'-x, -y, -z'
'x, -y-1/2, z-1/2'

loop_
_atom_site_label
_atom_site_type_symbol
_atom_site_fract_x
_atom_site_fract_y
_atom_site_fract_z
_atom_site_U_iso_or_equiv
_atom_site_adp_type
_atom_site_occupancy
_atom_site_symmetry_multiplicity
_atom_site_calc_flag
_atom_site_refinement_flags
S001 S 0.14412(7) 0.21846(7) 0.60362(4) 0.0521(3) Uani 1 1 d .
N002 N 0.0371(2) -0.0143(2) 0.61792(12) 0.0429(6) Uani 1 1 d .
N003 N -0.3087(2) 0.0730(2) 0.51173(15) 0.0569(8) Uani 1 1 d .
C004 C -0.0962(3) 0.1434(3) 0.55431(14) 0.0394(7) Uani 1 1 d .
C005 C -0.0619(3) -0.1059(3) 0.61042(15) 0.0443(7) Uani 1 1 d .
C006 C 0.3669(3) 0.2147(3) 0.68127(15) 0.0424(7) Uani 1 1 d .
C007 C 0.0193(3) 0.1022(3) 0.59198(15) 0.0401(7) Uani 1 1 d .
C008 C -0.1970(3) 0.0486(3) 0.54656(16) 0.0454(7) Uani 1 1 d .
C009 C 0.3477(3) 0.3039(3) 0.73674(17) 0.0602(9) Uani 1 1 d .
H009 H 0.2676 0.3089 0.7602 0.072 Uiso 1 1 calc R
C010 C -0.2312(3) 0.2949(3) 0.48939(15) 0.0500(8) Uani 1 1 d .
C011 C -0.3256(3) 0.1921(3) 0.48391(17) 0.0554(9) Uani 1 1 d .
C012 C -0.1758(3) -0.0760(3) 0.57692(17) 0.0517(8) Uani 1 1 d .
H012 H -0.2410 -0.1387 0.5739 0.062 Uiso 1 1 calc R
C013 C 0.2576(3) 0.1268(3) 0.65849(18) 0.0546(9) Uani 1 1 d .
H01A H 0.2136 0.0926 0.7010 0.066 Uiso 1 1 calc R
H01B H 0.2918 0.0540 0.6308 0.066 Uiso 1 1 calc R
C014 C -0.1160(3) 0.2653(3) 0.52539(15) 0.0473(8) Uani 1 1 d .
H014 H -0.0516 0.3286 0.5300 0.057 Uiso 1 1 calc R
C015 C 0.5866(4) 0.2894(4) 0.6692(2) 0.0734(11) Uani 1 1 d .
H015 H 0.6673 0.2833 0.6464 0.088 Uiso 1 1 calc R
C016 C -0.1088(4) -0.3436(3) 0.62696(19) 0.0637(10) Uani 1 1 d .
H016 H -0.1821 -0.3350 0.5977 0.076 Uiso 1 1 calc R
C017 C -0.4446(4) 0.2207(4) 0.4468(2) 0.0783(12) Uani 1 1 d .
H017 H -0.5075 0.1561 0.4418 0.094 Uiso 1 1 calc R
C018 C 0.4858(3) 0.2090(3) 0.64822(18) 0.0559(8) Uani 1 1 d .
H018 H 0.4991 0.1496 0.6108 0.067 Uiso 1 1 calc R
C019 C -0.0307(3) -0.2359(3) 0.64119(17) 0.0489(8) Uani 1 1 d .
C020 C -0.2593(4) 0.4189(3) 0.45963(19) 0.0681(10) Uani 1 1 d .
H020 H -0.1985 0.4857 0.4636 0.082 Uiso 1 1 calc R
C021 C 0.5679(4) 0.3774(4) 0.7229(2) 0.0784(13) Uani 1 1 d .
H021 H 0.6356 0.4322 0.7368 0.094 Uiso 1 1 calc R
C022 C 0.0771(4) -0.2535(3) 0.68512(19) 0.0602(9) Uani 1 1 d .
H022 H 0.1311 -0.1829 0.6952 0.072 Uiso 1 1 calc R
C023 C -0.3740(4) 0.4410(4) 0.4255(2) 0.0846(13) Uani 1 1 d .
H023 H -0.3919 0.5228 0.4062 0.101 Uiso 1 1 calc R
C024 C -0.4665(4) 0.3393(5) 0.4192(2) 0.0932(15) Uani 1 1 d .
H024 H -0.5446 0.3553 0.3952 0.112 Uiso 1 1 calc R
C025 C 0.0280(5) -0.4781(4) 0.7002(2) 0.0788(12) Uani 1 1 d .
H025 H 0.0472 -0.5588 0.7206 0.095 Uiso 1 1 calc R
C026 C 0.1058(4) -0.3728(3) 0.7140(2) 0.0756(12) Uani 1 1 d .
H026 H 0.1790 -0.3825 0.7434 0.091 Uiso 1 1 calc R
C027 C 0.4488(4) 0.3858(3) 0.7570(2) 0.0749(12) Uani 1 1 d .
H027 H 0.4362 0.4466 0.7938 0.090 Uiso 1 1 calc R
C028 C -0.0774(5) -0.4640(3) 0.6564(2) 0.0763(12) Uani 1 1 d .
H028 H -0.1292 -0.5359 0.6460 0.092 Uiso 1 1 calc R

loop_
_atom_site_aniso_label
_atom_site_aniso_U_11
_atom_site_aniso_U_22
_atom_site_aniso_U_33
_atom_site_aniso_U_23
_atom_site_aniso_U_13
_atom_site_aniso_U_12
S001 0.0485(4) 0.0409(5) 0.0668(5) 0.0063(4) -0.0184(4) -0.0120(3)
N002 0.0435(14) 0.0369(14) 0.0482(14) -0.0031(11) 0.0019(12) -0.0057(10)
N003 0.0434(16) 0.0619(18) 0.0653(17) -0.0058(14) -0.0067(15) -0.0062(12)
C004 0.0369(15) 0.0433(17) 0.0380(14) -0.0044(13) 0.0037(13) -0.0054(11)
C005 0.0434(17) 0.0440(18) 0.0454(16) -0.0095(14) 0.0103(15) -0.0101(12)
C006 0.0419(16) 0.0400(16) 0.0452(16) 0.0046(13) -0.0092(14) -0.0023(12)
C007 0.0381(15) 0.0426(17) 0.0396(15) -0.0061(13) 0.0025(13) -0.0067(11)
C008 0.0344(15) 0.055(2) 0.0463(16) -0.0077(14) 0.0039(15) -0.0063(12)
C009 0.053(2) 0.071(2) 0.0562(19) -0.0057(17) 0.0036(18) -0.0038(15)
C010 0.0471(18) 0.066(2) 0.0371(15) 0.0034(15) 0.0029(15) 0.0008(14)
C011 0.0404(18) 0.075(2) 0.0511(18) -0.0063(16) -0.0035(17) -0.0009(14)
C012 0.0452(18) 0.0457(19) 0.064(2) -0.0102(16) 0.0055(17) -0.0151(13)
C013 0.0510(19) 0.0422(17) 0.071(2) 0.0059(15) -0.0167(18) -0.0083(13)
C014 0.0439(17) 0.0558(19) 0.0421(15) -0.0009(14) 0.0003(15) -0.0081(13)
C015 0.0424(19) 0.086(3) 0.091(3) 0.002(2) -0.001(2) -0.0133(17)
C016 0.068(2) 0.050(2) 0.073(2) -0.0082(17) 0.015(2) -0.0157(16)
C017 0.049(2) 0.098(3) 0.088(3) 0.001(2) -0.021(2) -0.0015(19)
C018 0.0489(19) 0.057(2) 0.062(2) -0.0023(16) 0.0013(18) -0.0001(14)
C019 0.060(2) 0.0350(18) 0.0519(17) -0.0036(14) 0.0163(16) -0.0071(13)
C020 0.065(2) 0.075(2) 0.065(2) 0.0161(18) -0.009(2) -0.0006(17)
C021 0.063(3) 0.087(3) 0.085(3) -0.001(2) -0.026(3) -0.030(2)
C022 0.067(2) 0.042(2) 0.072(2) -0.0017(16) 0.002(2) -0.0006(14)
C023 0.077(3) 0.092(3) 0.084(3) 0.021(2) -0.015(3) 0.013(2)
C024 0.065(3) 0.119(4) 0.095(3) 0.015(3) -0.032(3) 0.011(2)
C025 0.107(4) 0.049(2) 0.080(3) 0.004(2) 0.029(3) 0.007(2)
C026 0.095(3) 0.050(2) 0.082(3) 0.003(2) 0.003(3) 0.0098(19)
C027 0.087(3) 0.076(3) 0.062(2) -0.0200(18) -0.012(2) -0.012(2)
C028 0.095(3) 0.040(2) 0.094(3) -0.010(2) 0.037(3) -0.0172(18)

loop_
_atom_type_symbol
_atom_type_description
_atom_type_scat_dispersion_real
_atom_type_scat_dispersion_imag
_atom_type_scat_source
C C 0.0033 0.0016 'International Tables Vol C Tables 4.2.6.8 and 6.1.1.4'
H H 0.0000 0.0000 'International Tables Vol C Tables 4.2.6.8 and 6.1.1.4'
N N 0.0061 0.0033 'International Tables Vol C Tables 4.2.6.8 and 6.1.1.4'
S S 0.1246 0.1234 'International Tables Vol C Tables 4.2.6.8 and 6.1.1.4'

loop_
_geom_angle_atom_site_label_1
_geom_angle_atom_site_label_2
_geom_angle_atom_site_label_3
_geom_angle
C007 S001 C013 100.60(13)
C007 N002 C005 118.8(2)
C008 N003 C011 117.8(2)
C014 C004 C008 118.3(2)
C014 C004 C007 125.3(2)
C008 C004 C007 116.4(2)
C012 C005 N002 121.4(3)
C012 C005 C019 124.2(3)
N002 C005 C019 114.3(2)
C018 C006 C009 119.0(3)
C018 C006 C013 121.2(3)
C009 C006 C013 119.8(3)
N002 C007 C004 124.3(2)
N002 C007 S001 118.39(19)
C004 C007 S001 117.3(2)
N003 C008 C012 119.5(3)
N003 C008 C004 122.8(3)
C012 C008 C004 117.7(2)
C027 C009 C006 119.5(4)
C027 C009 H009 120.2
C006 C009 H009 120.2
C014 C010 C020 123.7(3)
C014 C010 C011 116.6(3)
C020 C010 C011 119.7(3)
N003 C011 C017 118.9(3)
N003 C011 C010 123.8(3)
C017 C011 C010 117.3(3)
C005 C012 C008 121.2(3)
C005 C012 H012 119.4
C008 C012 H012 119.4
C006 C013 S001 109.00(18)
C006 C013 H01A 109.9
S001 C013 H01A 109.9
C006 C013 H01B 109.9
S001 C013 H01B 109.9
H01A C013 H01B 108.3
C004 C014 C010 120.7(3)
C004 C014 H014 119.7
C010 C014 H014 119.7
C021 C015 C018 119.9(4)
C021 C015 H015 120.1
C018 C015 H015 120.1
C028 C016 C019 120.0(3)
C028 C016 H016 120.0
C019 C016 H016 120.0
C024 C017 C011 120.8(3)
C024 C017 H017 119.6
C011 C017 H017 119.6
C006 C018 C015 121.3(3)
C006 C018 H018 119.3
C015 C018 H018 119.3
C022 C019 C016 117.9(3)
C022 C019 C005 120.9(3)
C016 C019 C005 121.2(3)
C023 C020 C010 120.5(3)
C023 C020 H020 119.7
C010 C020 H020 119.7
C015 C021 C027 120.1(3)
C015 C021 H021 120.0
C027 C021 H021 120.0
C026 C022 C019 121.1(3)
C026 C022 H022 119.4
C019 C022 H022 119.4
C020 C023 C024 119.9(4)
C020 C023 H023 120.1
C024 C023 H023 120.1
C017 C024 C023 121.8(3)
C017 C024 H024 119.1
C023 C024 H024 119.1
C028 C025 C026 119.5(3)
C028 C025 H025 120.3
C026 C025 H025 120.3
C025 C026 C022 120.6(4)
C025 C026 H026 119.7
C022 C026 H026 119.7
C021 C027 C009 120.2(3)
C021 C027 H027 119.9
C009 C027 H027 119.9
C025 C028 C016 120.9(3)
C025 C028 H028 119.6
C016 C028 H028 119.6

loop_
_geom_bond_atom_site_label_1
_geom_bond_atom_site_label_2
_geom_bond_distance
S001 C007 1.764(3)
S001 C013 1.806(3)
N002 C007 1.300(3)
N002 C005 1.390(3)
N003 C008 1.337(3)
N003 C011 1.336(4)
C004 C014 1.374(4)
C004 C008 1.427(4)
C004 C007 1.437(4)
C005 C012 1.356(4)
C005 C019 1.485(4)
C006 C018 1.365(4)
C006 C009 1.386(4)
C006 C013 1.499(4)
C008 C012 1.413(4)
C009 C027 1.386(5)
C009 H009 0.9300
C010 C014 1.389(4)
C010 C020 1.414(4)
C010 C011 1.436(4)
C011 C017 1.429(4)
C012 H012 0.9300
C013 H01A 0.9700
C013 H01B 0.9700
C014 H014 0.9300
C015 C021 1.353(5)
C015 C018 1.379(4)
C015 H015 0.9300
C016 C028 1.387(5)
C016 C019 1.390(4)
C016 H016 0.9300
C017 C024 1.338(5)
C017 H017 0.9300
C018 H018 0.9300
C019 C022 1.382(4)
C020 C023 1.353(5)
C020 H020 0.9300
C021 C027 1.377(5)
C021 H021 0.9300
C022 C026 1.368(4)
C022 H022 0.9300
C023 C024 1.415(6)
C023 H023 0.9300
C024 H024 0.9300
C025 C028 1.357(5)
C025 C026 1.367(5)
C025 H025 0.9300
C026 H026 0.9300
C027 H027 0.9300
C028 H028 0.9300
